data_4119207
loop_
_publ_author_name
'Boris Neuwald'
'Lucia Caporaso'
'Luigi Cavallo'
'Stefan Mecking'

_publ_contact_author_address
;Chair of Chemical Materials Science; 
Department of Chemistry 
University of Konstanz; 
78464 Konstanz 
Germany
;
_publ_contact_author_email Stefan.Mecking@uni-konstanz.de
_publ_contact_author_fax '+49 7531 88-5152'
_publ_contact_author_name 'Prof. Dr. Stefan Mecking'
_publ_contact_author_phone '+49 7531 88-5151'
_publ_section_title
;
 Concepts for Stereoselective Acrylate Insertion
;
_journal_name_full 'Journal of the American Chemical Society'
_journal_page_first 1026
_journal_page_last 1036
_journal_paper_doi 10.1021/ja3101787
_journal_volume 135
_journal_year 2013
_chemical_formula_sum 'C34 H34 N O7 P Pd S'
_chemical_formula_weight 738.05
_chemical_name_systematic
; 
 ? 
;
_space_group_IT_number 14
_symmetry_cell_setting monoclinic
_symmetry_space_group_name_Hall '-P 2ybc'
_symmetry_space_group_name_H-M 'P 1 21/c 1'
_atom_sites_solution_hydrogens geom
_atom_sites_solution_primary direct
_atom_sites_solution_secondary difmap
_audit_creation_method SHELXL-97
_cell_angle_alpha 90.00
_cell_angle_beta 116.530(4)
_cell_angle_gamma 90.00
_cell_formula_units_Z 4
_cell_length_a 9.7288(6)
_cell_length_b 37.6675(15)
_cell_length_c 9.6351(5)
_cell_measurement_reflns_used 28091
_cell_measurement_temperature 100(2)
_cell_measurement_theta_max 26.16
_cell_measurement_theta_min 2.16
_cell_volume 3159.1(3)
_computing_cell_refinement 'STOE X-AREA'
_computing_data_collection 'STOE X-AREA'
_computing_data_reduction 'STOE X-RED32'
_computing_structure_refinement 'SHELXL-97 (Sheldrick, 1997)'
_computing_structure_solution 'SHELXS-97 (Sheldrick, 1990)'
_diffrn_ambient_temperature 100(2)
_diffrn_detector_area_resol_mean 6.67
_diffrn_measured_fraction_theta_full 0.990
_diffrn_measured_fraction_theta_max 0.990
_diffrn_measurement_device_type 'STOE IPDS 2T'
_diffrn_measurement_method 'rotation method'
_diffrn_radiation_monochromator graphite
_diffrn_radiation_source 'fine-focus sealed tube'
_diffrn_radiation_type MoK\a
_diffrn_radiation_wavelength 0.71073
_diffrn_reflns_av_R_equivalents 0.0920
_diffrn_reflns_av_sigmaI/netI 0.0491
_diffrn_reflns_limit_h_max 11
_diffrn_reflns_limit_h_min -11
_diffrn_reflns_limit_k_max 43
_diffrn_reflns_limit_k_min -45
_diffrn_reflns_limit_l_max 11
_diffrn_reflns_limit_l_min -11
_diffrn_reflns_number 41389
_diffrn_reflns_theta_full 25.73
_diffrn_reflns_theta_max 25.73
_diffrn_reflns_theta_min 2.16
_exptl_absorpt_coefficient_mu 0.755
_exptl_absorpt_correction_T_max 0.9481
_exptl_absorpt_correction_T_min 0.8057
_exptl_absorpt_correction_type integration
_exptl_absorpt_process_details 'STOE X-RED32'
_exptl_crystal_colour colorless
_exptl_crystal_density_diffrn 1.552
_exptl_crystal_description plate
_exptl_crystal_F_000 1512
_exptl_crystal_size_max 0.200
_exptl_crystal_size_mid 0.133
_exptl_crystal_size_min 0.100
_refine_diff_density_max 0.437
_refine_diff_density_min -1.068
_refine_diff_density_rms 0.094
_refine_ls_extinction_method none
_refine_ls_goodness_of_fit_ref 1.072
_refine_ls_hydrogen_treatment constr
_refine_ls_matrix_type full
_refine_ls_number_parameters 411
_refine_ls_number_reflns 5969
_refine_ls_number_restraints 0
_refine_ls_restrained_S_all 1.072
_refine_ls_R_factor_all 0.0667
_refine_ls_R_factor_gt 0.0486
_refine_ls_shift/su_max 0.003
_refine_ls_shift/su_mean 0.000
_refine_ls_structure_factor_coef Fsqd
_refine_ls_weighting_details 'calc w=1/[\s^2^(Fo^2^)+(0.0673P)^2^+0.3066P] where P=(Fo^2^+2Fc^2^)/3'
_refine_ls_weighting_scheme calc
_refine_ls_wR_factor_gt 0.1156
_refine_ls_wR_factor_ref 0.1215
_reflns_number_gt 4490
_reflns_number_total 5969
_reflns_threshold_expression >2sigma(I)
_cod_data_source_file ja3101787_si_002.cif
_cod_data_source_block d:\bn_2nd_meo2_py
_cod_original_sg_symbol_H-M 'P 21/c'
_cod_database_code 4119207

loop_
_symmetry_equiv_pos_as_xyz
'x, y, z'
'-x, y+1/2, -z+1/2'
'-x, -y, -z'
'x, -y-1/2, z-1/2'

loop_
_atom_site_label
_atom_site_type_symbol
_atom_site_fract_x
_atom_site_fract_y
_atom_site_fract_z
_atom_site_U_iso_or_equiv
_atom_site_adp_type
_atom_site_occupancy
_atom_site_symmetry_multiplicity
_atom_site_calc_flag
_atom_site_refinement_flags
C1 C 0.7224(5) 0.90208(13) 0.3517(5) 0.0417(10) Uani 1 1 d .
H1A H 0.8002 0.8841 0.4087 0.050 Uiso 1 1 calc R
H1B H 0.6199 0.8924 0.3238 0.050 Uiso 1 1 calc R
H1C H 0.7392 0.9231 0.4170 0.050 Uiso 1 1 calc R
C2 C 0.5762(5) 0.85970(11) -0.1415(5) 0.0356(9) Uani 1 1 d .
C3 C 0.5651(5) 0.82384(12) -0.1793(5) 0.0386(10) Uani 1 1 d .
H3A H 0.5398 0.8073 -0.1199 0.046 Uiso 1 1 calc R
C4 C 0.5905(5) 0.81179(13) -0.3023(5) 0.0438(11) Uani 1 1 d .
H4A H 0.5792 0.7873 -0.3282 0.053 Uiso 1 1 calc R
C5 C 0.6320(5) 0.83537(13) -0.3873(5) 0.0436(11) Uani 1 1 d .
H5A H 0.6519 0.8271 -0.4697 0.052 Uiso 1 1 calc R
C6 C 0.6441(5) 0.87128(13) -0.3507(5) 0.0417(10) Uani 1 1 d .
H6A H 0.6730 0.8876 -0.4083 0.050 Uiso 1 1 calc R
C7 C 0.6146(5) 0.88359(11) -0.2316(5) 0.0358(9) Uani 1 1 d .
C8 C 0.5855(5) 0.83480(11) 0.1431(5) 0.0357(9) Uani 1 1 d .
C9 C 0.7413(5) 0.82538(12) 0.2105(5) 0.0393(10) Uani 1 1 d .
H9A H 0.8107 0.8396 0.1901 0.047 Uiso 1 1 calc R
C10 C 0.7972(5) 0.79611(12) 0.3056(5) 0.0417(10) Uani 1 1 d .
H10A H 0.9034 0.7904 0.3493 0.050 Uiso 1 1 calc R
C11 C 0.6978(5) 0.77514(12) 0.3369(5) 0.0433(10) Uani 1 1 d .
H11A H 0.7350 0.7551 0.4030 0.052 Uiso 1 1 calc R
C12 C 0.5444(5) 0.78370(12) 0.2711(5) 0.0407(10) Uani 1 1 d .
H12A H 0.4765 0.7690 0.2918 0.049 Uiso 1 1 calc R
C13 C 0.4841(5) 0.81336(11) 0.1745(5) 0.0361(9) Uani 1 1 d .
C14 C 0.3145(5) 0.81892(12) 0.1117(5) 0.0368(9) Uani 1 1 d .
C15 C 0.2136(5) 0.79503(12) 0.0027(5) 0.0382(10) Uani 1 1 d .
C16 C 0.0550(5) 0.79757(13) -0.0503(5) 0.0433(10) Uani 1 1 d .
H16A H -0.0126 0.7813 -0.1249 0.052 Uiso 1 1 calc R
C17 C -0.0018(5) 0.82456(13) 0.0088(5) 0.0461(11) Uani 1 1 d .
H17A H -0.1096 0.8267 -0.0273 0.055 Uiso 1 1 calc R
C18 C 0.0951(5) 0.84820(12) 0.1186(5) 0.0416(10) Uani 1 1 d .
H18A H 0.0541 0.8662 0.1585 0.050 Uiso 1 1 calc R
C19 C 0.2529(5) 0.84543(12) 0.1703(5) 0.0381(9) Uani 1 1 d .
C20 C 0.1881(6) 0.74250(13) -0.1472(6) 0.0515(12) Uani 1 1 d .
H20A H 0.1205 0.7527 -0.2486 0.062 Uiso 1 1 calc R
H20B H 0.1257 0.7320 -0.1013 0.062 Uiso 1 1 calc R
H20C H 0.2526 0.7241 -0.1602 0.062 Uiso 1 1 calc R
C21 C 0.3023(5) 0.89518(13) 0.3406(5) 0.0453(11) Uani 1 1 d .
H21A H 0.2537 0.8846 0.4006 0.054 Uiso 1 1 calc R
H21B H 0.2269 0.9096 0.2563 0.054 Uiso 1 1 calc R
H21C H 0.3882 0.9102 0.4087 0.054 Uiso 1 1 calc R
C22 C 0.3518(5) 0.89030(12) -0.0478(5) 0.0367(9) Uani 1 1 d .
C23 C 0.2292(5) 0.87237(12) -0.1681(5) 0.0394(10) Uani 1 1 d .
C24 C 0.0801(5) 0.88493(13) -0.2295(5) 0.0439(11) Uani 1 1 d .
H24A H -0.0007 0.8724 -0.3106 0.053 Uiso 1 1 calc R
C25 C 0.0503(6) 0.91581(13) -0.1716(6) 0.0486(11) Uani 1 1 d .
H25A H -0.0524 0.9242 -0.2118 0.058 Uiso 1 1 calc R
C26 C 0.1666(5) 0.93486(12) -0.0563(6) 0.0445(11) Uani 1 1 d .
H26A H 0.1446 0.9565 -0.0197 0.053 Uiso 1 1 calc R
C27 C 0.3157(5) 0.92209(11) 0.0056(5) 0.0390(10) Uani 1 1 d .
C28 C 0.1605(6) 0.82589(15) -0.3570(6) 0.0542(13) Uani 1 1 d .
H28C H 0.2078 0.8055 -0.3824 0.065 Uiso 1 1 calc R
H28B H 0.1281 0.8434 -0.4410 0.065 Uiso 1 1 calc R
H28A H 0.0708 0.8179 -0.3444 0.065 Uiso 1 1 calc R
C29 C 0.4201(6) 0.97635(13) 0.1444(7) 0.0579(14) Uani 1 1 d .
H29A H 0.3570 0.9793 0.1993 0.070 Uiso 1 1 calc R
H29B H 0.3705 0.9883 0.0436 0.070 Uiso 1 1 calc R
H29C H 0.5217 0.9868 0.2060 0.070 Uiso 1 1 calc R
C30 C 0.9714(5) 0.97463(12) 0.2188(5) 0.0434(10) Uani 1 1 d .
H30A H 0.9043 0.9796 0.1132 0.052 Uiso 1 1 calc R
C31 C 1.1027(5) 0.99456(12) 0.2912(6) 0.0466(11) Uani 1 1 d .
H31A H 1.1251 1.0128 0.2362 0.056 Uiso 1 1 calc R
C32 C 1.2024(5) 0.98778(13) 0.4453(6) 0.0489(11) Uani 1 1 d .
H32A H 1.2946 1.0010 0.4978 0.059 Uiso 1 1 calc R
C33 C 1.1636(5) 0.96121(13) 0.5204(6) 0.0496(12) Uani 1 1 d .
H33A H 1.2288 0.9560 0.6262 0.059 Uiso 1 1 calc R
C34 C 1.0299(5) 0.94228(13) 0.4410(5) 0.0461(11) Uani 1 1 d .
H34A H 1.0046 0.9242 0.4944 0.055 Uiso 1 1 calc R
N1 N 0.9327(4) 0.94839(10) 0.2897(4) 0.0397(8) Uani 1 1 d .
O1 O 0.7640(3) 0.93430(8) -0.0450(3) 0.0398(7) Uani 1 1 d .
O2 O 0.4865(3) 0.94080(8) -0.1937(3) 0.0407(7) Uani 1 1 d .
O3 O 0.6541(4) 0.94605(8) -0.3202(3) 0.0433(7) Uani 1 1 d .
O4 O 0.2826(3) 0.76950(8) -0.0484(4) 0.0440(7) Uani 1 1 d .
O5 O 0.3585(3) 0.86746(8) 0.2766(3) 0.0404(7) Uani 1 1 d .
O6 O 0.2690(3) 0.84169(8) -0.2164(3) 0.0419(7) Uani 1 1 d .
O7 O 0.4366(4) 0.93926(8) 0.1215(4) 0.0445(7) Uani 1 1 d .
P1 P 0.55048(12) 0.87566(3) 0.02700(13) 0.0349(2) Uani 1 1 d .
Pd1 Pd 0.73906(4) 0.915645(9) 0.15645(4) 0.03523(12) Uani 1 1 d .
S1 S 0.62711(12) 0.93016(3) -0.19847(12) 0.0374(2) Uani 1 1 d .

loop_
_atom_site_aniso_label
_atom_site_aniso_U_11
_atom_site_aniso_U_22
_atom_site_aniso_U_33
_atom_site_aniso_U_23
_atom_site_aniso_U_13
_atom_site_aniso_U_12
C1 0.035(2) 0.048(2) 0.039(2) -0.004(2) 0.014(2) -0.0035(19)
C2 0.030(2) 0.042(2) 0.031(2) -0.0010(18) 0.0100(17) -0.0002(17)
C3 0.037(2) 0.041(2) 0.036(2) 0.0006(18) 0.0143(19) -0.0016(19)
C4 0.046(3) 0.044(3) 0.036(2) -0.0034(19) 0.014(2) 0.003(2)
C5 0.045(3) 0.050(3) 0.037(2) -0.005(2) 0.019(2) 0.002(2)
C6 0.041(2) 0.053(3) 0.031(2) 0.0009(19) 0.0161(19) -0.001(2)
C7 0.032(2) 0.039(2) 0.032(2) 0.0005(17) 0.0103(17) 0.0007(17)
C8 0.034(2) 0.042(2) 0.031(2) -0.0016(18) 0.0140(18) 0.0000(18)
C9 0.032(2) 0.043(2) 0.040(2) -0.0027(19) 0.0143(19) -0.0002(18)
C10 0.032(2) 0.044(3) 0.044(2) -0.002(2) 0.0124(19) 0.0053(19)
C11 0.040(2) 0.042(2) 0.040(2) 0.002(2) 0.010(2) 0.005(2)
C12 0.040(2) 0.040(2) 0.041(2) -0.0022(19) 0.018(2) -0.0041(19)
C13 0.034(2) 0.040(2) 0.034(2) -0.0014(18) 0.0157(18) -0.0004(18)
C14 0.036(2) 0.041(2) 0.034(2) 0.0021(18) 0.0154(18) -0.0016(18)
C15 0.036(2) 0.042(2) 0.039(2) 0.0009(19) 0.0195(19) -0.0034(19)
C16 0.036(2) 0.050(3) 0.040(2) -0.001(2) 0.014(2) -0.006(2)
C17 0.034(2) 0.058(3) 0.046(3) 0.003(2) 0.017(2) -0.002(2)
C18 0.036(2) 0.048(3) 0.044(2) 0.005(2) 0.021(2) 0.0038(19)
C19 0.039(2) 0.042(2) 0.031(2) 0.0017(18) 0.0134(19) -0.0025(19)
C20 0.046(3) 0.053(3) 0.057(3) -0.014(2) 0.024(2) -0.013(2)
C21 0.044(3) 0.048(3) 0.044(3) -0.004(2) 0.020(2) 0.007(2)
C22 0.032(2) 0.043(2) 0.032(2) 0.0058(18) 0.0111(17) 0.0008(18)
C23 0.037(2) 0.042(2) 0.038(2) 0.0035(19) 0.016(2) -0.0013(18)
C24 0.032(2) 0.049(3) 0.042(2) 0.007(2) 0.0092(19) -0.002(2)
C25 0.037(2) 0.052(3) 0.052(3) 0.009(2) 0.016(2) 0.003(2)
C26 0.043(3) 0.042(3) 0.052(3) 0.006(2) 0.024(2) 0.005(2)
C27 0.038(2) 0.043(3) 0.035(2) 0.0024(18) 0.0152(19) -0.0003(18)
C28 0.049(3) 0.065(3) 0.041(3) -0.015(2) 0.013(2) -0.012(2)
C29 0.055(3) 0.043(3) 0.067(3) -0.011(2) 0.019(3) 0.002(2)
C30 0.038(2) 0.045(3) 0.040(2) -0.001(2) 0.011(2) -0.002(2)
C31 0.040(2) 0.042(3) 0.056(3) -0.004(2) 0.020(2) -0.006(2)
C32 0.034(2) 0.055(3) 0.050(3) -0.010(2) 0.013(2) -0.006(2)
C33 0.041(3) 0.059(3) 0.038(2) -0.002(2) 0.008(2) -0.002(2)
C34 0.042(3) 0.055(3) 0.036(2) 0.000(2) 0.012(2) 0.000(2)
N1 0.0367(19) 0.043(2) 0.0366(19) -0.0008(16) 0.0135(16) 0.0001(16)
O1 0.0348(15) 0.0457(17) 0.0341(16) -0.0026(13) 0.0111(13) -0.0059(13)
O2 0.0353(16) 0.0412(17) 0.0445(17) 0.0042(13) 0.0169(14) 0.0025(13)
O3 0.0477(18) 0.0461(18) 0.0346(16) 0.0036(13) 0.0169(14) -0.0068(14)
O4 0.0397(17) 0.0447(18) 0.0481(18) -0.0093(14) 0.0201(14) -0.0075(13)
O5 0.0380(16) 0.0444(17) 0.0387(16) -0.0031(13) 0.0169(14) 0.0021(13)
O6 0.0372(16) 0.0477(18) 0.0361(16) -0.0061(14) 0.0121(13) -0.0057(13)
O7 0.0410(17) 0.0410(17) 0.0458(18) -0.0030(14) 0.0141(15) 0.0031(14)
P1 0.0311(5) 0.0387(6) 0.0333(5) -0.0002(4) 0.0131(4) -0.0013(4)
Pd1 0.03201(18) 0.03941(19) 0.03171(18) -0.00065(14) 0.01194(13) -0.00218(14)
S1 0.0350(5) 0.0398(6) 0.0348(5) 0.0009(4) 0.0134(4) -0.0032(4)

loop_
_atom_type_symbol
_atom_type_description
_atom_type_scat_dispersion_real
_atom_type_scat_dispersion_imag
_atom_type_scat_source
C C 0.0033 0.0016 'International Tables Vol C Tables 4.2.6.8 and 6.1.1.4'
H H 0.0000 0.0000 'International Tables Vol C Tables 4.2.6.8 and 6.1.1.4'
N N 0.0061 0.0033 'International Tables Vol C Tables 4.2.6.8 and 6.1.1.4'
O O 0.0106 0.0060 'International Tables Vol C Tables 4.2.6.8 and 6.1.1.4'
P P 0.1023 0.0942 'International Tables Vol C Tables 4.2.6.8 and 6.1.1.4'
Pd Pd -0.9988 1.0072 'International Tables Vol C Tables 4.2.6.8 and 6.1.1.4'
S S 0.1246 0.1234 'International Tables Vol C Tables 4.2.6.8 and 6.1.1.4'

loop_
_geom_angle_atom_site_label_1
_geom_angle_atom_site_label_2
_geom_angle_atom_site_label_3
_geom_angle
C3 C2 C7 118.0(4)
C3 C2 P1 121.3(3)
C7 C2 P1 120.6(3)
C2 C3 C4 121.2(4)
C5 C4 C3 120.3(4)
C4 C5 C6 119.2(4)
C7 C6 C5 120.8(4)
C6 C7 C2 120.5(4)
C6 C7 S1 117.2(3)
C2 C7 S1 122.3(3)
C9 C8 C13 118.1(4)
C9 C8 P1 111.2(3)
C13 C8 P1 130.7(3)
C10 C9 C8 122.3(4)
C9 C10 C11 119.6(4)
C12 C11 C10 119.1(4)
C11 C12 C13 122.6(4)
C12 C13 C8 118.3(4)
C12 C13 C14 116.0(4)
C8 C13 C14 125.8(4)
C15 C14 C19 118.5(4)
C15 C14 C13 119.4(4)
C19 C14 C13 121.8(4)
O4 C15 C16 123.4(4)
O4 C15 C14 115.2(4)
C16 C15 C14 121.4(4)
C17 C16 C15 118.4(4)
C18 C17 C16 121.6(4)
C17 C18 C19 119.5(4)
O5 C19 C18 124.4(4)
O5 C19 C14 114.9(4)
C18 C19 C14 120.7(4)
C27 C22 C23 116.7(4)
C27 C22 P1 120.5(3)
C23 C22 P1 122.6(3)
O6 C23 C24 123.2(4)
O6 C23 C22 114.9(4)
C24 C23 C22 121.9(4)
C25 C24 C23 119.1(4)
C24 C25 C26 121.4(4)
C25 C26 C27 119.3(4)
O7 C27 C26 122.7(4)
O7 C27 C22 115.9(4)
C26 C27 C22 121.5(4)
N1 C30 C31 123.4(4)
C30 C31 C32 119.3(5)
C33 C32 C31 118.0(4)
C34 C33 C32 119.7(4)
N1 C34 C33 122.8(5)
C30 N1 C34 116.8(4)
C30 N1 Pd1 119.4(3)
C34 N1 Pd1 123.5(3)
S1 O1 Pd1 116.38(17)
C15 O4 C20 117.8(4)
C19 O5 C21 117.5(3)
C23 O6 C28 118.4(4)
C27 O7 C29 118.1(4)
C22 P1 C8 111.7(2)
C22 P1 C2 106.67(19)
C8 P1 C2 101.56(19)
C22 P1 Pd1 118.12(15)
C8 P1 Pd1 109.62(14)
C2 P1 Pd1 107.77(14)
C1 Pd1 N1 90.13(16)
C1 Pd1 O1 175.46(15)
N1 Pd1 O1 85.98(12)
C1 Pd1 P1 87.86(13)
N1 Pd1 P1 173.70(10)
O1 Pd1 P1 96.25(8)
O3 S1 O2 115.44(19)
O3 S1 O1 110.89(18)
O2 S1 O1 112.20(18)
O3 S1 C7 106.65(19)
O2 S1 C7 106.84(19)
O1 S1 C7 103.92(19)

loop_
_geom_bond_atom_site_label_1
_geom_bond_atom_site_label_2
_geom_bond_distance
C1 Pd1 2.024(4)
C2 C3 1.390(6)
C2 C7 1.412(6)
C2 P1 1.850(4)
C3 C4 1.390(6)
C4 C5 1.385(7)
C5 C6 1.390(6)
C6 C7 1.381(6)
C7 S1 1.777(4)
C8 C9 1.401(6)
C8 C13 1.409(6)
C8 P1 1.842(4)
C9 C10 1.380(6)
C10 C11 1.382(7)
C11 C12 1.374(6)
C12 C13 1.404(6)
C13 C14 1.497(6)
C14 C15 1.398(6)
C14 C19 1.406(6)
C15 O4 1.383(5)
C15 C16 1.395(6)
C16 C17 1.395(7)
C17 C18 1.382(7)
C18 C19 1.391(6)
C19 O5 1.361(5)
C20 O4 1.416(5)
C21 O5 1.439(5)
C22 C27 1.408(6)
C22 C23 1.410(6)
C22 P1 1.821(4)
C23 O6 1.365(5)
C23 C24 1.382(6)
C24 C25 1.376(7)
C25 C26 1.381(7)
C26 C27 1.385(6)
C27 O7 1.370(5)
C28 O6 1.423(5)
C29 O7 1.434(6)
C30 N1 1.347(6)
C30 C31 1.374(6)
C31 C32 1.388(7)
C32 C33 1.383(7)
C33 C34 1.377(7)
C34 N1 1.357(6)
N1 Pd1 2.135(4)
O1 S1 1.492(3)
O1 Pd1 2.177(3)
O2 S1 1.446(3)
O3 S1 1.441(3)
P1 Pd1 2.2685(11)

loop_
_geom_torsion_atom_site_label_1
_geom_torsion_atom_site_label_2
_geom_torsion_atom_site_label_3
_geom_torsion_atom_site_label_4
_geom_torsion
C7 C2 C3 C4 -0.3(6)
P1 C2 C3 C4 -177.5(3)
C2 C3 C4 C5 1.9(7)
C3 C4 C5 C6 -1.6(7)
C4 C5 C6 C7 -0.3(7)
C5 C6 C7 C2 2.0(6)
C5 C6 C7 S1 -177.9(3)
C3 C2 C7 C6 -1.7(6)
P1 C2 C7 C6 175.5(3)
C3 C2 C7 S1 178.2(3)
P1 C2 C7 S1 -4.5(5)
C13 C8 C9 C10 -0.1(7)
P1 C8 C9 C10 178.7(4)
C8 C9 C10 C11 -0.1(7)
C9 C10 C11 C12 0.6(7)
C10 C11 C12 C13 -1.0(7)
C11 C12 C13 C8 0.8(7)
C11 C12 C13 C14 179.8(4)
C9 C8 C13 C12 -0.2(6)
P1 C8 C13 C12 -178.7(3)
C9 C8 C13 C14 -179.2(4)
P1 C8 C13 C14 2.4(7)
C12 C13 C14 C15 -68.7(5)
C8 C13 C14 C15 110.3(5)
C12 C13 C14 C19 104.8(5)
C8 C13 C14 C19 -76.2(6)
C19 C14 C15 O4 -179.4(4)
C13 C14 C15 O4 -5.7(6)
C19 C14 C15 C16 1.4(6)
C13 C14 C15 C16 175.1(4)
O4 C15 C16 C17 -179.6(4)
C14 C15 C16 C17 -0.4(7)
C15 C16 C17 C18 -0.7(7)
C16 C17 C18 C19 0.9(7)
C17 C18 C19 O5 179.3(4)
C17 C18 C19 C14 0.1(7)
C15 C14 C19 O5 179.6(4)
C13 C14 C19 O5 6.0(6)
C15 C14 C19 C18 -1.2(6)
C13 C14 C19 C18 -174.8(4)
C27 C22 C23 O6 -180.0(4)
P1 C22 C23 O6 4.7(5)
C27 C22 C23 C24 -1.0(6)
P1 C22 C23 C24 -176.3(3)
O6 C23 C24 C25 178.8(4)
C22 C23 C24 C25 -0.1(7)
C23 C24 C25 C26 1.6(7)
C24 C25 C26 C27 -1.9(7)
C25 C26 C27 O7 -179.1(4)
C25 C26 C27 C22 0.8(7)
C23 C22 C27 O7 -179.5(4)
P1 C22 C27 O7 -4.0(5)
C23 C22 C27 C26 0.6(6)
P1 C22 C27 C26 176.0(3)
N1 C30 C31 C32 0.0(8)
C30 C31 C32 C33 -0.7(7)
C31 C32 C33 C34 0.6(7)
C32 C33 C34 N1 0.3(8)
C31 C30 N1 C34 0.8(7)
C31 C30 N1 Pd1 -172.9(4)
C33 C34 N1 C30 -1.0(7)
C33 C34 N1 Pd1 172.5(4)
C16 C15 O4 C20 -6.8(6)
C14 C15 O4 C20 174.0(4)
C18 C19 O5 C21 0.7(6)
C14 C19 O5 C21 179.9(4)
C24 C23 O6 C28 13.9(6)
C22 C23 O6 C28 -167.2(4)
C26 C27 O7 C29 -20.9(6)
C22 C27 O7 C29 159.2(4)
C27 C22 P1 C8 112.8(4)
C23 C22 P1 C8 -72.1(4)
C27 C22 P1 C2 -137.1(4)
C23 C22 P1 C2 38.0(4)
C27 C22 P1 Pd1 -15.7(4)
C23 C22 P1 Pd1 159.5(3)
C9 C8 P1 C22 -175.1(3)
C13 C8 P1 C22 3.4(5)
C9 C8 P1 C2 71.5(3)
C13 C8 P1 C2 -110.0(4)
C9 C8 P1 Pd1 -42.3(3)
C13 C8 P1 Pd1 136.2(4)
C3 C2 P1 C22 -96.8(4)
C7 C2 P1 C22 86.1(4)
C3 C2 P1 C8 20.2(4)
C7 C2 P1 C8 -156.9(3)
C3 C2 P1 Pd1 135.4(3)
C7 C2 P1 Pd1 -41.7(4)
C30 N1 Pd1 C1 -158.7(4)
C34 N1 Pd1 C1 28.0(4)
C30 N1 Pd1 O1 19.0(3)
C34 N1 Pd1 O1 -154.3(4)
C30 N1 Pd1 P1 130.0(8)
C34 N1 Pd1 P1 -43.4(12)
S1 O1 Pd1 C1 -129.7(19)
S1 O1 Pd1 N1 -161.0(2)
S1 O1 Pd1 P1 24.94(19)
C22 P1 Pd1 C1 86.8(2)
C8 P1 Pd1 C1 -42.6(2)
C2 P1 Pd1 C1 -152.4(2)
C22 P1 Pd1 N1 158.3(10)
C8 P1 Pd1 N1 28.9(10)
C2 P1 Pd1 N1 -80.9(10)
C22 P1 Pd1 O1 -91.27(18)
C8 P1 Pd1 O1 139.31(17)
C2 P1 Pd1 O1 29.58(17)
Pd1 O1 S1 O3 175.31(18)
Pd1 O1 S1 O2 44.6(2)
Pd1 O1 S1 C7 -70.5(2)
C6 C7 S1 O3 5.2(4)
C2 C7 S1 O3 -174.7(3)
C6 C7 S1 O2 129.2(3)
C2 C7 S1 O2 -50.8(4)
C6 C7 S1 O1 -112.0(3)
C2 C7 S1 O1 68.0(4)
